data_2232900
loop_
_publ_author_name
'Nagarajaiah, H.'
'Begum, Noor Shahina'

_publ_section_title
;
 Methyl
 5-(4-hydroxy-3-methoxyphenyl)-2-(4-methoxybenzylidene)-7-methyl-3-oxo-2,3-dihydro-5<i>H</i>-thiazolo[3,2-<i>a</i>]pyrimidine-6-carboxylate
;
_journal_coeditor_code PV2473
_journal_issue 12
_journal_name_full 'Acta Crystallographica Section E'
_journal_page_first o3444
_journal_paper_doi 10.1107/S1600536811048987
_journal_volume 67
_journal_year 2011
_chemical_formula_iupac 'C24 H22 N2 O6 S'
_chemical_formula_moiety 'C24 H22 N2 O6 S'
_chemical_formula_sum 'C24 H22 N2 O6 S'
_chemical_formula_weight 466.50
_chemical_name_systematic
;
Methyl 5-(4-hydroxy-3-methoxyphenyl)-2-(4-methoxybenzylidene)-7-methyl-3-oxo-
2,3-dihydro-5<i>H</i>-thiazolo[3,2-<i>a</i>]pyrimidine-6-carboxylate
;
_space_group_IT_number 2
_symmetry_cell_setting triclinic
_symmetry_space_group_name_Hall '-P 1'
_symmetry_space_group_name_H-M 'P -1'
_atom_sites_solution_hydrogens geom
_atom_sites_solution_primary direct
_atom_sites_solution_secondary difmap
_cell_angle_alpha 86.816(3)
_cell_angle_beta 85.588(3)
_cell_angle_gamma 81.318(3)
_cell_formula_units_Z 2
_cell_length_a 6.8096(12)
_cell_length_b 9.9343(18)
_cell_length_c 16.246(3)
_cell_measurement_temperature 296(2)
_cell_measurement_theta_max 0.968
_cell_volume 1082.1(3)
_computing_cell_refinement 'SAINT-Plus (Bruker, 1998)'
_computing_data_collection 'SMART (Bruker, 1998)'
_computing_data_reduction 'SAINT-Plus (Bruker, 1998)'
_computing_molecular_graphics 'ORTEP-3 (Farrugia, 1997) and CAMERON (Watkin <i>et al.</i>, 1996)'
_computing_publication_material 'WinGX (Farrugia, 1999)'
_computing_structure_refinement 'SHELXL97 (Sheldrick, 2008)'
_computing_structure_solution 'SHELXS97 (Sheldrick, 2008)'
_diffrn_ambient_temperature 296(2)
_diffrn_measured_fraction_theta_full 0.968
_diffrn_measured_fraction_theta_max 0.968
_diffrn_measurement_device_type 'Bruker SMART APEX CCD detector'
_diffrn_measurement_method '\w scans'
_diffrn_radiation_monochromator graphite
_diffrn_radiation_source 'fine-focus sealed tube'
_diffrn_radiation_type MoK\a
_diffrn_radiation_wavelength 0.71073
_diffrn_reflns_av_R_equivalents 0.0183
_diffrn_reflns_av_sigmaI/netI 0.0419
_diffrn_reflns_limit_h_max 8
_diffrn_reflns_limit_h_min -8
_diffrn_reflns_limit_k_max 10
_diffrn_reflns_limit_k_min -12
_diffrn_reflns_limit_l_max 20
_diffrn_reflns_limit_l_min -20
_diffrn_reflns_number 6570
_diffrn_reflns_theta_full 27.00
_diffrn_reflns_theta_max 27.00
_diffrn_reflns_theta_min 2.08
_diffrn_standards_number 0
_exptl_absorpt_coefficient_mu 0.195
_exptl_absorpt_correction_T_max 0.9694
_exptl_absorpt_correction_T_min 0.9657
_exptl_absorpt_correction_type multi-scan
_exptl_absorpt_process_details '(<i>SADABS</i>; Bruker, 1998)'
_exptl_crystal_colour yellow
_exptl_crystal_density_diffrn 1.432
_exptl_crystal_density_method 'not measured'
_exptl_crystal_description block
_exptl_crystal_F_000 488
_exptl_crystal_size_max 0.18
_exptl_crystal_size_mid 0.16
_exptl_crystal_size_min 0.16
_refine_diff_density_max 0.687
_refine_diff_density_min -0.619
_refine_ls_extinction_method none
_refine_ls_goodness_of_fit_ref 1.326
_refine_ls_hydrogen_treatment constr
_refine_ls_matrix_type full
_refine_ls_number_parameters 303
_refine_ls_number_reflns 4581
_refine_ls_number_restraints 0
_refine_ls_restrained_S_all 1.326
_refine_ls_R_factor_all 0.0943
_refine_ls_R_factor_gt 0.0685
_refine_ls_shift/su_max 0.000
_refine_ls_shift/su_mean 0.000
_refine_ls_structure_factor_coef Fsqd
_refine_ls_weighting_details 'calc w=1/[\s^2^(Fo^2^)+(0.1558P)^2^+0.0000P] where P=(Fo^2^+2Fc^2^)/3'
_refine_ls_weighting_scheme calc
_refine_ls_wR_factor_gt 0.1993
_refine_ls_wR_factor_ref 0.2789
_reflns_number_gt 3452
_reflns_number_total 4581
_reflns_threshold_expression I>2\s(I)
_cod_data_source_file pv2473.cif
_cod_data_source_block I
_cod_database_code 2232900
_cod_database_fobs_code 2232900

loop_
_symmetry_equiv_pos_as_xyz
'x, y, z'
'-x, -y, -z'

loop_
_atom_site_type_symbol
_atom_site_label
_atom_site_fract_x
_atom_site_fract_y
_atom_site_fract_z
_atom_site_U_iso_or_equiv
_atom_site_adp_type
_atom_site_calc_flag
_atom_site_refinement_flags
_atom_site_occupancy
_atom_site_symmetry_multiplicity
S S1 0.15410(13) 0.32220(9) 0.29148(5) 0.0312(3) Uani d . 1 1
O O6 0.0905(4) -0.4233(2) 0.13814(16) 0.0352(6) Uani d . 1 1
H H6 0.0110 -0.4779 0.1447 0.053 Uiso calc R 1 1
O O2 -0.1068(4) 0.0292(2) 0.39078(14) 0.0314(6) Uani d . 1 1
N N1 -0.1155(4) 0.1703(3) 0.27435(16) 0.0257(6) Uani d . 1 1
O O3 -0.6100(4) 0.0792(3) 0.16436(16) 0.0372(6) Uani d . 1 1
N N2 -0.0791(5) 0.3389(3) 0.16660(17) 0.0299(7) Uani d . 1 1
O O1 0.8821(4) 0.3698(3) 0.54235(17) 0.0415(7) Uani d . 1 1
C C6 -0.3314(5) 0.1959(3) 0.15964(19) 0.0263(7) Uani d . 1 1
O O5 -0.2673(4) -0.3960(2) 0.22167(17) 0.0365(6) Uani d . 1 1
C C5 -0.2615(5) 0.1047(3) 0.2339(2) 0.0276(7) Uani d . 1 1
H H5 -0.3765 0.0977 0.2733 0.033 Uiso calc R 1 1
C C19 -0.2694(5) -0.1507(3) 0.2295(2) 0.0276(7) Uani d . 1 1
H H19 -0.3925 -0.1391 0.2593 0.033 Uiso calc R 1 1
O O4 -0.5284(4) 0.1916(3) 0.04588(15) 0.0465(8) Uani d . 1 1
C C21 0.0002(5) -0.2994(3) 0.1616(2) 0.0288(7) Uani d . 1 1
C C18 -0.1708(5) -0.0377(3) 0.20939(19) 0.0264(7) Uani d . 1 1
C C3 -0.0444(5) 0.1214(3) 0.3500(2) 0.0281(7) Uani d . 1 1
C C12 0.4787(5) 0.1626(4) 0.5346(2) 0.0298(7) Uani d . 1 1
H H12 0.4232 0.0936 0.5647 0.036 Uiso calc R 1 1
C C8 -0.0300(5) 0.2758(3) 0.2354(2) 0.0281(7) Uani d . 1 1
C C20 -0.1849(5) -0.2791(3) 0.20538(19) 0.0271(7) Uani d . 1 1
C C22 0.0966(5) -0.1868(3) 0.1404(2) 0.0313(8) Uani d . 1 1
H H22 0.2194 -0.1982 0.1103 0.038 Uiso calc R 1 1
C C2 0.1203(5) 0.1940(3) 0.3687(2) 0.0297(7) Uani d . 1 1
C C10 0.2243(5) 0.1629(3) 0.4359(2) 0.0276(7) Uani d . 1 1
H H10 0.1809 0.0946 0.4709 0.033 Uiso calc R 1 1
C C11 0.3928(5) 0.2179(4) 0.4631(2) 0.0315(8) Uani d . 1 1
C C7 -0.2434(5) 0.3037(3) 0.1307(2) 0.0284(7) Uani d . 1 1
C C14 0.7248(5) 0.3131(4) 0.5199(2) 0.0321(8) Uani d . 1 1
C C23 0.0097(5) -0.0576(4) 0.1639(2) 0.0324(8) Uani d . 1 1
H H23 0.0747 0.0168 0.1487 0.039 Uiso calc R 1 1
C C13 0.6444(5) 0.2068(4) 0.5625(2) 0.0335(8) Uani d . 1 1
H H13 0.7015 0.1654 0.6095 0.040 Uiso calc R 1 1
C C1 -0.3048(6) 0.4018(4) 0.0603(2) 0.0382(9) Uani d . 1 1
H H1A -0.2234 0.3761 0.0112 0.057 Uiso calc R 1 1
H H1B -0.2881 0.4922 0.0735 0.057 Uiso calc R 1 1
H H1C -0.4419 0.3997 0.0514 0.057 Uiso calc R 1 1
C C4 -0.5039(5) 0.1509(4) 0.1248(2) 0.0321(8) Uani d . 1 1
C C15 0.6422(6) 0.3702(4) 0.4484(2) 0.0405(9) Uani d . 1 1
H H15 0.6966 0.4408 0.4194 0.049 Uiso calc R 1 1
C C17 0.9714(6) 0.3169(4) 0.6163(2) 0.0397(9) Uani d . 1 1
H H17A 0.8779 0.3364 0.6630 0.060 Uiso calc R 1 1
H H17B 1.0875 0.3587 0.6223 0.060 Uiso calc R 1 1
H H17C 1.0090 0.2201 0.6135 0.060 Uiso calc R 1 1
C C16 0.4802(6) 0.3238(4) 0.4194(2) 0.0375(9) Uani d . 1 1
H H16 0.4281 0.3623 0.3708 0.045 Uiso calc R 1 1
C C24 -0.4702(6) -0.3847(4) 0.2508(3) 0.0441(10) Uani d . 1 1
H H24A -0.4846 -0.3583 0.3071 0.066 Uiso calc R 1 1
H H24B -0.5158 -0.4710 0.2476 0.066 Uiso calc R 1 1
H H24C -0.5479 -0.3171 0.2173 0.066 Uiso calc R 1 1
C C9 -0.7019(7) 0.1526(6) 0.0106(3) 0.0592(14) Uani d . 1 1
H H9A -0.7048 0.0570 0.0218 0.089 Uiso calc R 1 1
H H9B -0.6936 0.1714 -0.0480 0.089 Uiso calc R 1 1
H H9C -0.8212 0.2037 0.0349 0.089 Uiso calc R 1 1

loop_
_atom_site_aniso_label
_atom_site_aniso_U_11
_atom_site_aniso_U_22
_atom_site_aniso_U_33
_atom_site_aniso_U_12
_atom_site_aniso_U_13
_atom_site_aniso_U_23
S1 0.0364(5) 0.0289(5) 0.0312(5) -0.0120(4) -0.0098(4) 0.0032(3)
O6 0.0355(14) 0.0286(13) 0.0421(15) -0.0088(10) 0.0013(11) -0.0022(11)
O2 0.0380(14) 0.0306(13) 0.0281(12) -0.0132(11) -0.0077(10) 0.0057(10)
N1 0.0267(15) 0.0245(14) 0.0270(14) -0.0077(11) -0.0056(11) 0.0039(11)
O3 0.0300(14) 0.0459(16) 0.0385(14) -0.0149(12) -0.0089(11) 0.0070(12)
N2 0.0384(17) 0.0251(15) 0.0287(15) -0.0107(12) -0.0077(12) 0.0000(11)
O1 0.0365(15) 0.0447(16) 0.0481(16) -0.0150(12) -0.0171(12) -0.0011(13)
C6 0.0282(17) 0.0274(17) 0.0242(16) -0.0065(13) -0.0064(13) 0.0047(13)
O5 0.0351(14) 0.0282(13) 0.0480(15) -0.0142(11) 0.0049(11) -0.0023(11)
C5 0.0259(17) 0.0287(17) 0.0308(17) -0.0114(13) -0.0068(13) 0.0036(13)
C19 0.0250(17) 0.0305(18) 0.0296(17) -0.0111(13) -0.0034(13) 0.0005(13)
O4 0.0453(17) 0.070(2) 0.0309(14) -0.0285(15) -0.0194(12) 0.0146(13)
C21 0.0297(18) 0.0279(17) 0.0298(17) -0.0072(13) -0.0065(13) 0.0030(13)
C18 0.0270(17) 0.0288(17) 0.0250(16) -0.0072(13) -0.0089(12) 0.0029(13)
C3 0.0309(18) 0.0264(17) 0.0276(17) -0.0049(14) -0.0067(13) 0.0002(13)
C12 0.0302(18) 0.0326(18) 0.0280(17) -0.0071(14) -0.0057(13) -0.0014(14)
C8 0.0279(18) 0.0255(16) 0.0308(17) -0.0032(13) -0.0015(13) -0.0030(13)
C20 0.0340(19) 0.0248(17) 0.0253(16) -0.0122(14) -0.0055(13) 0.0009(13)
C22 0.0272(18) 0.0269(18) 0.0398(19) -0.0058(13) -0.0019(14) 0.0028(14)
C2 0.0319(19) 0.0269(17) 0.0324(17) -0.0098(14) -0.0022(14) -0.0064(14)
C10 0.0296(18) 0.0292(18) 0.0258(16) -0.0086(14) -0.0056(13) -0.0011(13)
C11 0.0317(19) 0.0308(18) 0.0329(18) -0.0074(14) -0.0018(14) -0.0001(14)
C7 0.0281(18) 0.0276(17) 0.0303(17) -0.0035(13) -0.0096(13) 0.0007(13)
C14 0.0293(19) 0.0285(18) 0.0396(19) -0.0040(14) -0.0073(14) -0.0034(15)
C23 0.0272(18) 0.0298(18) 0.043(2) -0.0118(14) -0.0066(14) 0.0030(15)
C13 0.0300(19) 0.0342(19) 0.0354(19) 0.0006(14) -0.0067(14) -0.0023(15)
C1 0.047(2) 0.0300(19) 0.039(2) -0.0091(16) -0.0150(17) 0.0093(16)
C4 0.0279(18) 0.0346(19) 0.0338(18) -0.0040(14) -0.0063(14) 0.0029(15)
C15 0.040(2) 0.039(2) 0.046(2) -0.0174(17) -0.0140(17) 0.0082(17)
C17 0.034(2) 0.049(2) 0.039(2) -0.0080(17) -0.0112(16) -0.0030(17)
C16 0.044(2) 0.0294(19) 0.041(2) -0.0110(16) -0.0120(17) 0.0061(15)
C24 0.035(2) 0.034(2) 0.063(3) -0.0134(16) 0.0078(18) -0.0012(18)
C9 0.048(3) 0.095(4) 0.042(2) -0.032(3) -0.021(2) 0.017(2)

loop_
_atom_type_symbol
_atom_type_description
_atom_type_scat_dispersion_real
_atom_type_scat_dispersion_imag
_atom_type_scat_source
C C 0.0033 0.0016 'International Tables Vol C Tables 4.2.6.8 and 6.1.1.4'
H H 0.0000 0.0000 'International Tables Vol C Tables 4.2.6.8 and 6.1.1.4'
N N 0.0061 0.0033 'International Tables Vol C Tables 4.2.6.8 and 6.1.1.4'
O O 0.0106 0.0060 'International Tables Vol C Tables 4.2.6.8 and 6.1.1.4'
S S 0.1246 0.1234 'International Tables Vol C Tables 4.2.6.8 and 6.1.1.4'

loop_
_geom_angle_atom_site_label_1
_geom_angle_atom_site_label_2
_geom_angle_atom_site_label_3
_geom_angle
C8 S1 C2 91.56(16)
C21 O6 H6 109.5
C8 N1 C3 116.4(3)
C8 N1 C5 121.3(3)
C3 N1 C5 122.1(3)
C8 N2 C7 117.4(3)
C14 O1 C17 117.6(3)
C7 C6 C4 125.2(3)
C7 C6 C5 122.9(3)
C4 C6 C5 111.8(3)
C20 O5 C24 118.5(3)
N1 C5 C18 110.5(3)
N1 C5 C6 108.4(2)
C18 C5 C6 112.2(3)
N1 C5 H5 108.6
C18 C5 H5 108.6
C6 C5 H5 108.6
C20 C19 C18 120.5(3)
C20 C19 H19 119.8
C18 C19 H19 119.8
C4 O4 C9 115.8(3)
O6 C21 C20 123.0(3)
O6 C21 C22 118.4(3)
C20 C21 C22 118.6(3)
C23 C18 C19 118.5(3)
C23 C18 C5 119.9(3)
C19 C18 C5 121.6(3)
O2 C3 N1 123.1(3)
O2 C3 C2 127.1(3)
N1 C3 C2 109.7(3)
C13 C12 C11 122.2(3)
C13 C12 H12 118.9
C11 C12 H12 118.9
N2 C8 N1 126.2(3)
N2 C8 S1 121.8(3)
N1 C8 S1 112.0(2)
O5 C20 C19 125.4(3)
O5 C20 C21 113.7(3)
C19 C20 C21 120.9(3)
C23 C22 C21 120.2(3)
C23 C22 H22 119.9
C21 C22 H22 119.9
C10 C2 C3 122.8(3)
C10 C2 S1 126.9(3)
C3 C2 S1 110.3(2)
C2 C10 C11 131.0(3)
C2 C10 H10 114.5
C11 C10 H10 114.5
C12 C11 C16 117.3(3)
C12 C11 C10 119.2(3)
C16 C11 C10 123.6(3)
C6 C7 N2 121.8(3)
C6 C7 C1 127.0(3)
N2 C7 C1 111.2(3)
O1 C14 C15 115.0(3)
O1 C14 C13 125.7(3)
C15 C14 C13 119.3(3)
C18 C23 C22 121.2(3)
C18 C23 H23 119.4
C22 C23 H23 119.4
C12 C13 C14 119.7(3)
C12 C13 H13 120.2
C14 C13 H13 120.2
C7 C1 H1A 109.5
C7 C1 H1B 109.5
H1A C1 H1B 109.5
C7 C1 H1C 109.5
H1A C1 H1C 109.5
H1B C1 H1C 109.5
O3 C4 O4 123.1(3)
O3 C4 C6 122.2(3)
O4 C4 C6 114.6(3)
C16 C15 C14 121.0(3)
C16 C15 H15 119.5
C14 C15 H15 119.5
O1 C17 H17A 109.5
O1 C17 H17B 109.5
H17A C17 H17B 109.5
O1 C17 H17C 109.5
H17A C17 H17C 109.5
H17B C17 H17C 109.5
C15 C16 C11 120.5(3)
C15 C16 H16 119.7
C11 C16 H16 119.7
O5 C24 H24A 109.5
O5 C24 H24B 109.5
H24A C24 H24B 109.5
O5 C24 H24C 109.5
H24A C24 H24C 109.5
H24B C24 H24C 109.5
O4 C9 H9A 109.5
O4 C9 H9B 109.5
H9A C9 H9B 109.5
O4 C9 H9C 109.5
H9A C9 H9C 109.5
H9B C9 H9C 109.5

loop_
_geom_bond_atom_site_label_1
_geom_bond_atom_site_label_2
_geom_bond_distance
S1 C8 1.735(3)
S1 C2 1.765(4)
O6 C21 1.352(4)
O6 H6 0.8200
O2 C3 1.210(4)
N1 C8 1.376(4)
N1 C3 1.391(4)
N1 C5 1.479(4)
O3 C4 1.215(4)
N2 C8 1.292(4)
N2 C7 1.398(4)
O1 C14 1.364(4)
O1 C17 1.427(4)
C6 C7 1.350(5)
C6 C4 1.479(5)
C6 C5 1.530(4)
O5 C20 1.369(4)
O5 C24 1.416(4)
C5 C18 1.518(5)
C5 H5 0.9800
C19 C20 1.382(5)
C19 C18 1.404(4)
C19 H19 0.9300
O4 C4 1.338(4)
O4 C9 1.463(4)
C21 C20 1.392(5)
C21 C22 1.395(4)
C18 C23 1.378(5)
C3 C2 1.480(4)
C12 C13 1.387(5)
C12 C11 1.388(5)
C12 H12 0.9300
C22 C23 1.391(5)
C22 H22 0.9300
C2 C10 1.343(5)
C10 C11 1.451(4)
C10 H10 0.9300
C11 C16 1.416(5)
C7 C1 1.503(5)
C14 C15 1.386(5)
C14 C13 1.389(5)
C23 H23 0.9300
C13 H13 0.9300
C1 H1A 0.9600
C1 H1B 0.9600
C1 H1C 0.9600
C15 C16 1.382(5)
C15 H15 0.9300
C17 H17A 0.9600
C17 H17B 0.9600
C17 H17C 0.9600
C16 H16 0.9300
C24 H24A 0.9600
C24 H24B 0.9600
C24 H24C 0.9600
C9 H9A 0.9600
C9 H9B 0.9600
C9 H9C 0.9600

loop_
_geom_hbond_atom_site_label_D
_geom_hbond_atom_site_label_H
_geom_hbond_atom_site_label_A
_geom_hbond_site_symmetry_A
_geom_hbond_distance_DH
_geom_hbond_distance_HA
_geom_hbond_distance_DA
_geom_hbond_angle_DHA
O6 H6 N2 1_545 0.820 2.010 2.783(4) 156
C10 H10 O2 2_556 0.930 2.550 3.425(4) 156
C12 H12 O2 2_556 0.930 2.670 3.499(4) 149
C1 H1A O6 2_555 0.960 2.566 3.444(5) 152
C17 H17C O2 2_656 0.960 2.469 3.429(5) 179

loop_
_geom_torsion_atom_site_label_1
_geom_torsion_atom_site_label_2
_geom_torsion_atom_site_label_3
_geom_torsion_atom_site_label_4
_geom_torsion
C8 N1 C5 C18 108.8(3)
C3 N1 C5 C18 -65.4(4)
C8 N1 C5 C6 -14.4(4)
C3 N1 C5 C6 171.3(3)
C7 C6 C5 N1 10.4(5)
C4 C6 C5 N1 -169.6(3)
C7 C6 C5 C18 -111.9(4)
C4 C6 C5 C18 68.1(4)
C20 C19 C18 C23 1.1(5)
C20 C19 C18 C5 179.0(3)
N1 C5 C18 C23 -51.6(4)
C6 C5 C18 C23 69.4(4)
N1 C5 C18 C19 130.5(3)
C6 C5 C18 C19 -108.4(3)
C8 N1 C3 O2 179.9(3)
C5 N1 C3 O2 -5.6(5)
C8 N1 C3 C2 -2.9(4)
C5 N1 C3 C2 171.6(3)
C7 N2 C8 N1 4.7(5)
C7 N2 C8 S1 -173.2(2)
C3 N1 C8 N2 -177.3(3)
C5 N1 C8 N2 8.1(5)
C3 N1 C8 S1 0.8(4)
C5 N1 C8 S1 -173.7(2)
C2 S1 C8 N2 179.4(3)
C2 S1 C8 N1 1.2(3)
C24 O5 C20 C19 13.4(5)
C24 O5 C20 C21 -167.5(3)
C18 C19 C20 O5 179.9(3)
C18 C19 C20 C21 0.8(5)
O6 C21 C20 O5 -0.6(5)
C22 C21 C20 O5 178.9(3)
O6 C21 C20 C19 178.6(3)
C22 C21 C20 C19 -1.9(5)
O6 C21 C22 C23 -179.4(3)
C20 C21 C22 C23 1.0(5)
O2 C3 C2 C10 0.6(6)
N1 C3 C2 C10 -176.5(3)
O2 C3 C2 S1 -179.2(3)
N1 C3 C2 S1 3.7(4)
C8 S1 C2 C10 177.4(3)
C8 S1 C2 C3 -2.8(3)
C3 C2 C10 C11 177.5(3)
S1 C2 C10 C11 -2.7(6)
C13 C12 C11 C16 -0.6(6)
C13 C12 C11 C10 177.6(3)
C2 C10 C11 C12 -177.3(4)
C2 C10 C11 C16 0.8(6)
C4 C6 C7 N2 -179.3(3)
C5 C6 C7 N2 0.7(5)
C4 C6 C7 C1 2.2(6)
C5 C6 C7 C1 -177.8(3)
C8 N2 C7 C6 -9.0(5)
C8 N2 C7 C1 169.7(3)
C17 O1 C14 C15 179.0(3)
C17 O1 C14 C13 -0.7(5)
C19 C18 C23 C22 -2.0(5)
C5 C18 C23 C22 -179.9(3)
C21 C22 C23 C18 0.9(5)
C11 C12 C13 C14 2.3(6)
O1 C14 C13 C12 177.3(3)
C15 C14 C13 C12 -2.3(6)
C9 O4 C4 O3 4.3(6)
C9 O4 C4 C6 -178.0(4)
C7 C6 C4 O3 -159.7(4)
C5 C6 C4 O3 20.3(5)
C7 C6 C4 O4 22.6(5)
C5 C6 C4 O4 -157.4(3)
O1 C14 C15 C16 -179.0(4)
C13 C14 C15 C16 0.6(6)
C14 C15 C16 C11 1.1(6)
C12 C11 C16 C15 -1.0(6)
C10 C11 C16 C15 -179.2(4)
